data_7040076
loop_
_publ_author_name
'Wiesner, Sven'
'Wagner, Arne'
'Kaifer, Elisabeth'
'Himmel, Hans-J\"org'

_publ_section_title
;
 The control of the electronic structure of dinuclear copper complexes of
 redox-active tetrakisguanidine ligands by the environment.
;
_journal_issue 40
_journal_name_full 'Dalton transactions (Cambridge, England : 2003)'
_journal_page_first 15828
_journal_page_last 15839
_journal_paper_doi 10.1039/c6dt02128j
_journal_volume 45
_journal_year 2016
_chemical_formula_sum 'C28 H53.5 Cl6 Cu3 N14.5'
_chemical_formula_weight 996.67
_chemical_name_systematic
;                                                                             
 ?                                                                            
;
_space_group_IT_number 2
_symmetry_cell_setting triclinic
_symmetry_space_group_name_Hall '-P 1'
_symmetry_space_group_name_H-M 'P -1'
_atom_sites_solution_hydrogens geom
_atom_sites_solution_primary direct
_atom_sites_solution_secondary difmap
_audit_creation_method SHELXL-97
_audit_update_record
;
2016-05-19 deposited with the CCDC.
2016-07-20 downloaded from the CCDC.
;
_cell_angle_alpha 113.89(3)
_cell_angle_beta 104.28(3)
_cell_angle_gamma 95.38(3)
_cell_formula_units_Z 1
_cell_length_a 10.468(2)
_cell_length_b 11.042(2)
_cell_length_c 12.834(3)
_cell_measurement_reflns_used 7536
_cell_measurement_temperature 100
_cell_measurement_theta_max 30.19
_cell_measurement_theta_min 1.83
_cell_volume 1282.7(6)
_computing_cell_refinement 'DENZO/SKALEPACK (Bruker AXS, 1997-2009)'
_computing_data_collection 'COLLECT (Bruker AXS, 1997-2009)'
_computing_data_reduction 'DENZO/SKALEPACK (Bruker AXS, 1997-2009)'
_computing_molecular_graphics 'XPMA (Zsolnai, Huttner, 1994)'
_computing_publication_material 'SHELXL-97 (Sheldrick, 1997)'
_computing_structure_refinement 'SHELXL-97 (Sheldrick, 1997)'
_computing_structure_solution 'SHELXS-97 (Sheldrick, 1997)'
_diffrn_ambient_temperature 100
_diffrn_measured_fraction_theta_full 0.988
_diffrn_measured_fraction_theta_max 0.988
_diffrn_measurement_device_type 'NONIUS KAPPA CCD'
_diffrn_measurement_method 'O-Scan    '
_diffrn_radiation_monochromator graphite
_diffrn_radiation_source 'fine-focus sealed tube'
_diffrn_radiation_type MoK\a
_diffrn_radiation_wavelength 0.71073
_diffrn_reflns_av_R_equivalents 0.0817
_diffrn_reflns_av_sigmaI/netI 0.0947
_diffrn_reflns_limit_h_max 14
_diffrn_reflns_limit_h_min -14
_diffrn_reflns_limit_k_max 15
_diffrn_reflns_limit_k_min -14
_diffrn_reflns_limit_l_max 17
_diffrn_reflns_limit_l_min -18
_diffrn_reflns_number 21868
_diffrn_reflns_theta_full 30.19
_diffrn_reflns_theta_max 30.19
_diffrn_reflns_theta_min 1.83
_exptl_absorpt_coefficient_mu 1.579
_exptl_absorpt_correction_T_max 0.7976
_exptl_absorpt_correction_T_min 0.6488
_exptl_absorpt_correction_type empirical
_exptl_absorpt_process_details SADABS
_exptl_crystal_colour black
_exptl_crystal_density_diffrn 1.290
_exptl_crystal_density_method 'not measured'
_exptl_crystal_description plate
_exptl_crystal_F_000 512
_exptl_crystal_size_max 0.30
_exptl_crystal_size_mid 0.20
_exptl_crystal_size_min 0.15
_platon_squeeze_details
;
;
_refine_diff_density_max 2.567
_refine_diff_density_min -0.786
_refine_diff_density_rms 0.128
_refine_ls_extinction_method none
_refine_ls_goodness_of_fit_ref 1.047
_refine_ls_hydrogen_treatment constr
_refine_ls_matrix_type full
_refine_ls_number_parameters 291
_refine_ls_number_reflns 7536
_refine_ls_number_restraints 6
_refine_ls_restrained_S_all 1.047
_refine_ls_R_factor_all 0.1248
_refine_ls_R_factor_gt 0.0745
_refine_ls_shift/su_max 0.000
_refine_ls_shift/su_mean 0.000
_refine_ls_structure_factor_coef Fsqd
_refine_ls_weighting_details 'calc w=1/[\s^2^(Fo^2^)+(0.1355P)^2^+0.0000P] where P=(Fo^2^+2Fc^2^)/3'
_refine_ls_weighting_scheme calc
_refine_ls_wR_factor_gt 0.2212
_refine_ls_wR_factor_ref 0.2457
_reflns_number_gt 4162
_reflns_number_total 7536
_reflns_threshold_expression >2sigma(I)
_cod_data_source_file c6dt02128j2.cif
_cod_data_source_block sw353ssq
_cod_depositor_comments 'Adding full bibliography for 7040075--7040078.cif.'
_cod_original_cell_volume 1282.6(4)
_cod_original_sg_symbol_H-M P-1
_cod_original_formula_sum 'C28 H53.50 Cl6 Cu3 N14.50'
_cod_database_code 7040076

loop_
_symmetry_equiv_pos_as_xyz
'x, y, z'
'-x, -y, -z'

loop_
_atom_site_label
_atom_site_type_symbol
_atom_site_fract_x
_atom_site_fract_y
_atom_site_fract_z
_atom_site_U_iso_or_equiv
_atom_site_adp_type
_atom_site_occupancy
_atom_site_symmetry_multiplicity
_atom_site_calc_flag
_atom_site_refinement_flags
_atom_site_disorder_assembly
_atom_site_disorder_group
Cu1 Cu -0.31982(5) 0.69662(6) 0.91223(5) 0.0429(2) Uani 1 1 d . A .
Cu2 Cu 0.0000 0.5000 0.5000 0.0512(3) Uani 1 2 d S . .
Cl1 Cl -0.16529(12) 0.62613(14) 1.01462(11) 0.0535(3) Uani 1 1 d . . .
Cl2 Cl -0.36693(14) 0.51859(13) 0.73208(11) 0.0545(3) Uani 1 1 d . . .
Cl3 Cl 0.00799(13) 0.31516(14) 0.51048(13) 0.0585(4) Uani 1 1 d . . .
N1 N -0.3741(4) 0.8173(4) 1.0495(3) 0.0462(9) Uani 1 1 d . . .
N2 N -0.2328(4) 0.8836(4) 1.2439(3) 0.0409(8) Uani 1 1 d . . .
C4 C -0.3435(6) 0.8149(6) 1.1601(4) 0.0640(17) Uani 0.511(5) 1 d PD A 1
N3 N -0.4597(6) 0.7868(7) 1.1896(6) 0.0331(16) Uani 0.511(5) 1 d PD A 1
C7 C -0.4658(10) 0.8355(9) 1.3131(7) 0.044(2) Uani 0.511(5) 1 d PD A 1
H7A H -0.4647 0.7624 1.3355 0.066 Uiso 0.511(5) 1 calc PR A 1
H7B H -0.5475 0.8674 1.3172 0.066 Uiso 0.511(5) 1 calc PR A 1
H7C H -0.3893 0.9083 1.3669 0.066 Uiso 0.511(5) 1 calc PR A 1
C8 C -0.5937(8) 0.7171(9) 1.0950(8) 0.045(2) Uani 0.511(5) 1 d PD A 1
H8A H -0.6556 0.7764 1.1081 0.067 Uiso 0.511(5) 1 calc PR A 1
H8B H -0.6282 0.6358 1.0987 0.067 Uiso 0.511(5) 1 calc PR A 1
H8C H -0.5833 0.6944 1.0175 0.067 Uiso 0.511(5) 1 calc PR A 1
C14 C -0.3435(6) 0.8149(6) 1.1601(4) 0.0640(17) Uani 0.489(5) 1 d PD A 2
N13 N -0.3935(7) 0.6906(7) 1.1639(6) 0.0389(18) Uani 0.489(5) 1 d PD A 2
C17 C -0.3288(9) 0.6232(9) 1.2342(9) 0.043(2) Uani 0.489(5) 1 d PD A 2
H17A H -0.2340 0.6637 1.2698 0.064 Uiso 0.489(5) 1 calc PR A 2
H17B H -0.3413 0.5285 1.1824 0.064 Uiso 0.489(5) 1 calc PR A 2
H17C H -0.3688 0.6335 1.2961 0.064 Uiso 0.489(5) 1 calc PR A 2
C18 C -0.5278(9) 0.6053(9) 1.0701(9) 0.045(2) Uani 0.489(5) 1 d PD A 2
H18A H -0.5767 0.6619 1.0430 0.067 Uiso 0.489(5) 1 calc PR A 2
H18B H -0.5798 0.5653 1.1047 0.067 Uiso 0.489(5) 1 calc PR A 2
H18C H -0.5118 0.5349 1.0034 0.067 Uiso 0.489(5) 1 calc PR A 2
N4 N -0.3972(4) 0.8163(4) 0.8456(3) 0.0389(8) Uani 1 1 d . . .
N5 N -0.3297(4) 0.7886(4) 0.6795(3) 0.0457(9) Uani 1 1 d . . .
N6 N -0.5583(4) 0.7428(3) 0.6560(3) 0.0351(7) Uani 1 1 d . . .
C1 C -0.4312(5) 0.9149(4) 1.0342(4) 0.0426(11) Uani 1 1 d . . .
C2 C -0.4568(4) 0.9056(4) 0.9140(4) 0.0392(10) Uani 1 1 d . A .
N7 N -0.5252(4) 0.9893(4) 0.8817(4) 0.0427(10) Uani 0.50 1 d P . 1
C3 C -0.5252(4) 0.9893(4) 0.8817(4) 0.0427(10) Uani 0.50 1 d P . 2
H3 H -0.5424 0.9824 0.8047 0.051 Uiso 0.50 1 calc PR . 2
C5 C -0.1310(5) 0.9733(5) 1.2295(5) 0.0478(11) Uani 1 1 d . A .
H5A H -0.0695 0.9223 1.1963 0.072 Uiso 1 1 calc R . .
H5B H -0.0818 1.0472 1.3064 0.072 Uiso 1 1 calc R . .
H5C H -0.1757 1.0084 1.1766 0.072 Uiso 1 1 calc R . .
C6 C -0.2184(11) 0.9205(10) 1.3757(9) 0.045(3) Uani 0.474(14) 1 d P A 1
H6A H -0.3051 0.8954 1.3826 0.067 Uiso 0.474(14) 1 calc PR A 1
H6B H -0.1841 1.0165 1.4233 0.067 Uiso 0.474(14) 1 calc PR A 1
H6C H -0.1571 0.8728 1.4036 0.067 Uiso 0.474(14) 1 calc PR A 1
C16 C -0.1807(12) 0.8223(12) 1.3205(10) 0.062(3) Uani 0.526(14) 1 d P A 2
H16A H -0.2492 0.7484 1.3068 0.093 Uiso 0.526(14) 1 calc PR A 2
H16B H -0.1548 0.8886 1.4028 0.093 Uiso 0.526(14) 1 calc PR A 2
H16C H -0.1034 0.7887 1.3029 0.093 Uiso 0.526(14) 1 calc PR A 2
C9 C -0.4312(4) 0.7839(4) 0.7255(4) 0.0357(9) Uani 1 1 d . A .
C10 C -0.1939(6) 0.8577(8) 0.7591(5) 0.079(2) Uani 1 1 d . A .
H10A H -0.1977 0.9304 0.8311 0.119 Uiso 1 1 calc R . .
H10B H -0.1452 0.8939 0.7200 0.119 Uiso 1 1 calc R . .
H10C H -0.1486 0.7947 0.7791 0.119 Uiso 1 1 calc R . .
C11 C -0.3402(5) 0.7016(6) 0.5555(4) 0.0558(13) Uani 1 1 d . A .
H11A H -0.4199 0.6303 0.5200 0.084 Uiso 1 1 calc R . .
H11B H -0.2620 0.6627 0.5536 0.084 Uiso 1 1 calc R . .
H11C H -0.3456 0.7544 0.5114 0.084 Uiso 1 1 calc R . .
C12 C -0.6633(5) 0.6838(5) 0.6896(4) 0.0463(11) Uani 1 1 d . A .
H12A H -0.6218 0.6626 0.7538 0.069 Uiso 1 1 calc R . .
H12B H -0.7185 0.6025 0.6216 0.069 Uiso 1 1 calc R . .
H12C H -0.7183 0.7478 0.7154 0.069 Uiso 1 1 calc R . .
C13 C -0.6074(6) 0.7712(5) 0.5521(5) 0.0515(12) Uani 1 1 d . A .
H13A H -0.5372 0.8331 0.5513 0.077 Uiso 1 1 calc R . .
H13B H -0.6847 0.8110 0.5578 0.077 Uiso 1 1 calc R . .
H13C H -0.6324 0.6881 0.4794 0.077 Uiso 1 1 calc R . .
N21 N -0.8266(8) 0.8514(8) 0.9498(6) 0.078(2) Uani 0.75 1 d P . .
C21 C -0.8766(6) 0.7412(7) 0.9018(6) 0.0474(15) Uani 0.75 1 d P . .
C22 C -0.9418(6) 0.5963(6) 0.8370(6) 0.0416(13) Uani 0.75 1 d P . .
H22A H -1.0379 0.5860 0.8193 0.062 Uiso 0.75 1 calc PR . .
H22B H -0.9099 0.5519 0.8858 0.062 Uiso 0.75 1 calc PR . .
H22C H -0.9202 0.5564 0.7635 0.062 Uiso 0.75 1 calc PR . .

loop_
_atom_site_aniso_label
_atom_site_aniso_U_11
_atom_site_aniso_U_22
_atom_site_aniso_U_33
_atom_site_aniso_U_23
_atom_site_aniso_U_13
_atom_site_aniso_U_12
Cu1 0.0353(3) 0.0638(4) 0.0356(3) 0.0236(3) 0.0145(2) 0.0217(3)
Cu2 0.0364(4) 0.0617(5) 0.0440(5) 0.0138(4) 0.0097(4) 0.0116(4)
Cl1 0.0395(6) 0.0796(9) 0.0462(7) 0.0314(6) 0.0111(5) 0.0251(6)
Cl2 0.0687(8) 0.0587(7) 0.0380(6) 0.0200(5) 0.0158(6) 0.0321(6)
Cl3 0.0453(7) 0.0640(8) 0.0586(8) 0.0211(6) 0.0129(6) 0.0153(6)
N1 0.043(2) 0.056(2) 0.036(2) 0.0171(18) 0.0153(17) 0.0003(18)
N2 0.0343(19) 0.046(2) 0.044(2) 0.0236(18) 0.0095(17) 0.0088(16)
C4 0.060(3) 0.077(4) 0.035(3) 0.020(3) 0.006(2) -0.027(3)
N3 0.034(3) 0.035(3) 0.031(3) 0.014(3) 0.011(3) 0.006(3)
C7 0.054(5) 0.050(5) 0.029(4) 0.018(4) 0.015(4) 0.009(4)
C8 0.036(5) 0.048(5) 0.042(5) 0.016(4) 0.007(4) 0.004(4)
C14 0.060(3) 0.077(4) 0.035(3) 0.020(3) 0.006(2) -0.027(3)
N13 0.041(4) 0.041(4) 0.034(4) 0.015(3) 0.012(3) 0.010(3)
C17 0.044(5) 0.041(5) 0.049(6) 0.027(4) 0.010(4) 0.010(4)
C18 0.041(5) 0.043(5) 0.047(5) 0.023(4) 0.004(4) 0.008(4)
N4 0.0344(18) 0.0439(19) 0.0336(19) 0.0120(16) 0.0113(15) 0.0101(16)
N5 0.038(2) 0.053(2) 0.039(2) 0.0132(18) 0.0168(17) 0.0043(17)
N6 0.0369(18) 0.0388(18) 0.0338(18) 0.0170(15) 0.0131(15) 0.0172(15)
C1 0.043(2) 0.036(2) 0.044(3) 0.0094(19) 0.023(2) 0.0017(19)
C2 0.037(2) 0.034(2) 0.042(2) 0.0089(19) 0.0177(19) 0.0040(18)
N7 0.044(2) 0.038(2) 0.039(2) 0.0095(18) 0.0174(19) 0.0011(18)
C3 0.044(2) 0.038(2) 0.039(2) 0.0095(18) 0.0174(19) 0.0011(18)
C5 0.041(2) 0.047(3) 0.055(3) 0.023(2) 0.013(2) 0.009(2)
C6 0.054(6) 0.042(5) 0.044(6) 0.021(4) 0.014(5) 0.026(4)
C16 0.063(7) 0.075(8) 0.051(6) 0.030(6) 0.011(5) 0.036(6)
C9 0.036(2) 0.036(2) 0.037(2) 0.0159(18) 0.0146(18) 0.0095(17)
C10 0.040(3) 0.116(5) 0.049(3) 0.010(3) 0.015(3) -0.010(3)
C11 0.055(3) 0.072(3) 0.042(3) 0.019(3) 0.028(2) 0.018(3)
C12 0.038(2) 0.046(2) 0.047(3) 0.016(2) 0.009(2) 0.007(2)
C13 0.063(3) 0.051(3) 0.048(3) 0.028(2) 0.013(2) 0.027(2)
N21 0.082(5) 0.074(4) 0.057(4) 0.021(4) 0.018(4) -0.025(4)
C21 0.040(3) 0.060(4) 0.034(3) 0.017(3) 0.013(3) -0.004(3)
C22 0.048(3) 0.036(3) 0.040(3) 0.015(3) 0.017(3) 0.006(3)

loop_
_atom_type_symbol
_atom_type_description
_atom_type_scat_dispersion_real
_atom_type_scat_dispersion_imag
_atom_type_scat_source
C C 0.0033 0.0016 'International Tables Vol C Tables 4.2.6.8 and 6.1.1.4'
H H 0.0000 0.0000 'International Tables Vol C Tables 4.2.6.8 and 6.1.1.4'
N N 0.0061 0.0033 'International Tables Vol C Tables 4.2.6.8 and 6.1.1.4'
Cl Cl 0.1484 0.1585 'International Tables Vol C Tables 4.2.6.8 and 6.1.1.4'
Cu Cu 0.3201 1.2651 'International Tables Vol C Tables 4.2.6.8 and 6.1.1.4'

loop_
_geom_angle_atom_site_label_1
_geom_angle_atom_site_label_2
_geom_angle_atom_site_label_3
_geom_angle
_geom_angle_site_symmetry_1
_geom_angle_site_symmetry_3
N4 Cu1 N1 80.66(16) . .
N4 Cu1 Cl1 158.23(12) . .
N1 Cu1 Cl1 97.25(13) . .
N4 Cu1 Cl2 94.12(11) . .
N1 Cu1 Cl2 151.65(12) . .
Cl1 Cu1 Cl2 97.40(6) . .
Cl3 Cu2 Cl3 180.00(7) 2_566 .
C1 N1 C4 120.1(4) . .
C1 N1 Cu1 115.2(3) . .
C4 N1 Cu1 124.3(4) . .
C4 N2 C16 115.0(6) . .
C4 N2 C5 121.8(4) . .
C16 N2 C5 116.0(6) . .
C4 N2 C6 121.6(5) . .
C16 N2 C6 47.3(6) . .
C5 N2 C6 113.0(5) . .
N2 C4 N1 122.1(4) . .
N2 C4 N3 119.5(5) . .
N1 C4 N3 112.3(5) . .
C4 N3 C7 124.4(6) . .
C4 N3 C8 121.2(6) . .
C7 N3 C8 113.9(7) . .
C17 N13 C18 113.2(7) . .
N13 C17 H17A 109.5 . .
N13 C17 H17B 109.5 . .
H17A C17 H17B 109.5 . .
N13 C17 H17C 109.5 . .
H17A C17 H17C 109.5 . .
H17B C17 H17C 109.5 . .
N13 C18 H18A 109.5 . .
N13 C18 H18B 109.5 . .
H18A C18 H18B 109.5 . .
N13 C18 H18C 109.5 . .
H18A C18 H18C 109.5 . .
H18B C18 H18C 109.5 . .
C2 N4 C9 118.7(4) . .
C2 N4 Cu1 115.0(3) . .
C9 N4 Cu1 122.7(3) . .
C9 N5 C10 119.7(4) . .
C9 N5 C11 123.3(4) . .
C10 N5 C11 115.4(4) . .
C9 N6 C12 120.8(4) . .
C9 N6 C13 123.1(4) . .
C12 N6 C13 115.4(4) . .
N1 C1 C3 124.9(4) . 2_477
N1 C1 N7 124.9(4) . 2_477
C3 C1 N7 0.0(3) 2_477 2_477
N1 C1 C2 114.2(4) . .
C3 C1 C2 120.7(4) 2_477 .
N7 C1 C2 120.7(4) 2_477 .
N4 C2 N7 124.9(4) . .
N4 C2 C1 113.9(4) . .
N7 C2 C1 120.9(4) . .
C2 N7 C1 118.4(4) . 2_477
N2 C5 H5A 109.5 . .
N2 C5 H5B 109.5 . .
H5A C5 H5B 109.5 . .
N2 C5 H5C 109.5 . .
H5A C5 H5C 109.5 . .
H5B C5 H5C 109.5 . .
N2 C6 H6A 109.5 . .
N2 C6 H6B 109.5 . .
N2 C6 H6C 109.5 . .
N2 C16 H16A 109.5 . .
N2 C16 H16B 109.5 . .
H16A C16 H16B 109.5 . .
N2 C16 H16C 109.5 . .
H16A C16 H16C 109.5 . .
H16B C16 H16C 109.5 . .
N6 C9 N5 120.9(4) . .
N6 C9 N4 121.7(4) . .
N5 C9 N4 117.4(4) . .
N5 C10 H10A 109.5 . .
N5 C10 H10B 109.5 . .
H10A C10 H10B 109.5 . .
N5 C10 H10C 109.5 . .
H10A C10 H10C 109.5 . .
H10B C10 H10C 109.5 . .
N5 C11 H11A 109.5 . .
N5 C11 H11B 109.5 . .
H11A C11 H11B 109.5 . .
N5 C11 H11C 109.5 . .
H11A C11 H11C 109.5 . .
H11B C11 H11C 109.5 . .
N6 C12 H12A 109.5 . .
N6 C12 H12B 109.5 . .
H12A C12 H12B 109.5 . .
N6 C12 H12C 109.5 . .
H12A C12 H12C 109.5 . .
H12B C12 H12C 109.5 . .
N6 C13 H13A 109.5 . .
N6 C13 H13B 109.5 . .
H13A C13 H13B 109.5 . .
N6 C13 H13C 109.5 . .
H13A C13 H13C 109.5 . .
H13B C13 H13C 109.5 . .
N21 C21 C22 179.1(7) . .
C21 C22 H22A 109.5 . .
C21 C22 H22B 109.5 . .
H22A C22 H22B 109.5 . .
C21 C22 H22C 109.5 . .
H22A C22 H22C 109.5 . .
H22B C22 H22C 109.5 . .

loop_
_geom_bond_atom_site_label_1
_geom_bond_atom_site_label_2
_geom_bond_distance
_geom_bond_site_symmetry_2
Cu1 N4 1.977(4) .
Cu1 N1 1.985(4) .
Cu1 Cl1 2.2283(15) .
Cu1 Cl2 2.2422(17) .
Cu2 Cl3 2.1070(15) 2_566
Cu2 Cl3 2.1070(15) .
N1 C1 1.338(6) .
N1 C4 1.387(6) .
N2 C4 1.279(6) .
N2 C16 1.437(11) .
N2 C5 1.482(6) .
N2 C6 1.534(10) .
C4 N3 1.404(8) .
N3 C7 1.473(9) .
N3 C8 1.495(10) .
C7 H7A 0.9600 .
C7 H7B 0.9600 .
C7 H7C 0.9600 .
C8 H8A 0.9600 .
C8 H8B 0.9600 .
C8 H8C 0.9600 .
N13 C17 1.470(10) .
N13 C18 1.520(10) .
C17 H17A 0.9600 .
C17 H17B 0.9600 .
C17 H17C 0.9600 .
C18 H18A 0.9600 .
C18 H18B 0.9600 .
C18 H18C 0.9600 .
N4 C2 1.349(5) .
N4 C9 1.375(5) .
N5 C9 1.343(5) .
N5 C10 1.448(7) .
N5 C11 1.457(6) .
N6 C9 1.320(6) .
N6 C12 1.464(6) .
N6 C13 1.475(6) .
C1 C3 1.379(6) 2_477
C1 N7 1.379(6) 2_477
C1 C2 1.457(6) .
C2 N7 1.351(6) .
N7 C1 1.379(6) 2_477
C5 H5A 0.9600 .
C5 H5B 0.9600 .
C5 H5C 0.9600 .
C6 H6A 0.9600 .
C6 H6B 0.9600 .
C6 H6C 0.9600 .
C16 H16A 0.9600 .
C16 H16B 0.9600 .
C16 H16C 0.9600 .
C10 H10A 0.9600 .
C10 H10B 0.9600 .
C10 H10C 0.9600 .
C11 H11A 0.9600 .
C11 H11B 0.9600 .
C11 H11C 0.9600 .
C12 H12A 0.9600 .
C12 H12B 0.9600 .
C12 H12C 0.9600 .
C13 H13A 0.9600 .
C13 H13B 0.9600 .
C13 H13C 0.9600 .
N21 C21 1.117(9) .
C21 C22 1.468(9) .
C22 H22A 0.9600 .
C22 H22B 0.9600 .
C22 H22C 0.9600 .

loop_
_geom_torsion_atom_site_label_1
_geom_torsion_atom_site_label_2
_geom_torsion_atom_site_label_3
_geom_torsion_atom_site_label_4
_geom_torsion
_geom_torsion_site_symmetry_1
_geom_torsion_site_symmetry_4
N4 Cu1 N1 C1 -0.5(3) . .
Cl1 Cu1 N1 C1 157.6(3) . .
Cl2 Cu1 N1 C1 -81.8(4) . .
N4 Cu1 N1 C4 -173.3(4) . .
Cl1 Cu1 N1 C4 -15.2(4) . .
Cl2 Cu1 N1 C4 105.4(4) . .
C16 N2 C4 N1 -147.6(7) . .
C5 N2 C4 N1 1.5(9) . .
C6 N2 C4 N1 158.6(6) . .
C16 N2 C4 N3 62.0(9) . .
C5 N2 C4 N3 -149.0(5) . .
C6 N2 C4 N3 8.2(9) . .
C1 N1 C4 N2 -85.4(7) . .
Cu1 N1 C4 N2 87.1(6) . .
C1 N1 C4 N3 66.9(6) . .
Cu1 N1 C4 N3 -120.6(5) . .
N2 C4 N3 C7 2.2(11) . .
N1 C4 N3 C7 -150.9(7) . .
N2 C4 N3 C8 174.8(7) . .
N1 C4 N3 C8 21.7(9) . .
N1 Cu1 N4 C2 -6.0(3) . .
Cl1 Cu1 N4 C2 -92.1(4) . .
Cl2 Cu1 N4 C2 146.0(3) . .
N1 Cu1 N4 C9 -164.1(3) . .
Cl1 Cu1 N4 C9 109.7(4) . .
Cl2 Cu1 N4 C9 -12.2(3) . .
C4 N1 C1 C3 -6.0(7) . 2_477
Cu1 N1 C1 C3 -179.1(3) . 2_477
C4 N1 C1 N7 -6.0(7) . 2_477
Cu1 N1 C1 N7 -179.1(3) . 2_477
C4 N1 C1 C2 179.6(4) . .
Cu1 N1 C1 C2 6.4(5) . .
C9 N4 C2 N7 -15.4(6) . .
Cu1 N4 C2 N7 -174.5(3) . .
C9 N4 C2 C1 170.1(4) . .
Cu1 N4 C2 C1 10.9(4) . .
N1 C1 C2 N4 -11.4(5) . .
C3 C1 C2 N4 173.9(4) 2_477 .
N7 C1 C2 N4 173.9(4) 2_477 .
N1 C1 C2 N7 173.9(4) . .
C3 C1 C2 N7 -0.9(7) 2_477 .
N7 C1 C2 N7 -0.9(7) 2_477 .
N4 C2 N7 C1 -173.3(4) . 2_477
C1 C2 N7 C1 0.8(7) . 2_477
C12 N6 C9 N5 154.3(4) . .
C13 N6 C9 N5 -35.3(6) . .
C12 N6 C9 N4 -22.1(6) . .
C13 N6 C9 N4 148.3(4) . .
C10 N5 C9 N6 168.2(5) . .
C11 N5 C9 N6 -26.9(7) . .
C10 N5 C9 N4 -15.3(7) . .
C11 N5 C9 N4 149.6(5) . .
C2 N4 C9 N6 -52.2(6) . .
Cu1 N4 C9 N6 105.2(4) . .
C2 N4 C9 N5 131.2(4) . .
Cu1 N4 C9 N5 -71.3(5) . .

loop_
_platon_squeeze_void_nr
_platon_squeeze_void_average_x
_platon_squeeze_void_average_y
_platon_squeeze_void_average_z
_platon_squeeze_void_volume
_platon_squeeze_void_count_electrons
_platon_squeeze_void_content
1 0.172 0.791 0.277 61 23 ' '
2 0.828 0.209 0.723 61 23 ' '
